data_4077612
loop_
_publ_author_name
'Feil, Florian'
'Harder, Sjoerd'

_publ_section_title
;
 \a,\a-Bis(trimethylsilyl)-Substituted Benzyl Complexes of Potassium and
 Calcium
;
_journal_issue 24
_journal_name_full Organometallics
_journal_page_first 5010
_journal_paper_doi 10.1021/om0006209
_journal_volume 19
_journal_year 2000
_chemical_formula_sum 'C17 H31 Ca0.5 O Si2'
_chemical_formula_weight 327.64
_chemical_name_systematic di(bis(TMS)benzyl)calcium.THF2
_space_group_IT_number 15
_symmetry_cell_setting monoclinic?
_symmetry_space_group_name_Hall '-C 2yc'
_symmetry_space_group_name_H-M 'C 1 2/c 1'
_atom_sites_solution_hydrogens geom
_atom_sites_solution_primary direct
_atom_sites_solution_secondary difmap
_audit_creation_method SHELXL-97
_cell_angle_alpha 90.00
_cell_angle_beta 122.375(9)
_cell_angle_gamma 90.00
_cell_formula_units_Z 8
_cell_length_a 19.974(5)
_cell_length_b 9.9000(10)
_cell_length_c 22.472(5)
_cell_measurement_temperature 183(2)
_cell_volume 3753.0(14)
_computing_structure_refinement 'SHELXL-97 (Sheldrick, 1997)'
_computing_structure_solution DIRDIF
_diffrn_ambient_temperature 183(2)
_diffrn_measured_fraction_theta_full 0.471
_diffrn_measured_fraction_theta_max 0.471
_diffrn_radiation_monochromator graphite
_diffrn_radiation_source 'fine-focus sealed tube'
_diffrn_radiation_type MoK\a
_diffrn_radiation_wavelength 0.71073
_diffrn_reflns_av_R_equivalents 0.0214
_diffrn_reflns_av_sigmaI/netI 0.0472
_diffrn_reflns_limit_h_max 25
_diffrn_reflns_limit_h_min 0
_diffrn_reflns_limit_k_max 12
_diffrn_reflns_limit_k_min 0
_diffrn_reflns_limit_l_max 24
_diffrn_reflns_limit_l_min -28
_diffrn_reflns_number 4401
_diffrn_reflns_theta_full 27.01
_diffrn_reflns_theta_max 27.01
_diffrn_reflns_theta_min 2.15
_exptl_absorpt_coefficient_mu 0.322
_exptl_crystal_density_diffrn 1.160
_exptl_crystal_density_method 'not measured'
_exptl_crystal_F_000 1432
_refine_diff_density_max 0.350
_refine_diff_density_min -0.247
_refine_diff_density_rms 0.060
_refine_ls_extinction_method none
_refine_ls_goodness_of_fit_ref 1.004
_refine_ls_hydrogen_treatment mixed
_refine_ls_matrix_type full
_refine_ls_number_parameters 310
_refine_ls_number_reflns 4095
_refine_ls_number_restraints 0
_refine_ls_restrained_S_all 1.004
_refine_ls_R_factor_all 0.0803
_refine_ls_R_factor_gt 0.0421
_refine_ls_shift/su_max 0.019
_refine_ls_shift/su_mean 0.001
_refine_ls_structure_factor_coef Fsqd
_refine_ls_weighting_details 'w=1/[\s^2^(Fo^2^)+(0.0631P)^2^+1.9436P] where P=(Fo^2^+2Fc^2^)/3'
_refine_ls_weighting_scheme calc
_refine_ls_wR_factor_gt 0.1003
_refine_ls_wR_factor_ref 0.1136
_reflns_number_gt 2963
_reflns_number_total 4095
_reflns_threshold_expression >2sigma(I)
_cod_data_source_file om0006209.cif
_cod_data_source_block
;k232_
 ?
;
_cod_depositor_comments
;
The following automatic conversions were performed:

'_refine_ls_weighting_scheme' value 'calc
w=1/[\s^2^(Fo^2^)+(0.0631P)^2^+1.9436P] where P=(Fo^2^+2Fc^2^)/3' was
changed to 'calc'. New tag '_refine_ls_weighting_details' was
created. The value of the new tag was set to
'w=1/[\s^2^(Fo^2^)+(0.0631P)^2^+1.9436P] where P=(Fo^2^+2Fc^2^)/3'.

Automatic conversion script
Id: cif_fix_values 3143 2015-03-26 13:38:13Z robertas 
;
_cod_original_cell_volume 3753.0(13)
_cod_original_sg_symbol_H-M C2/c
_cod_original_formula_sum 'C17 H31 Ca0.50 O Si2'
_cod_database_code 4077612

loop_
_symmetry_equiv_pos_as_xyz
'x, y, z'
'-x, y, -z+1/2'
'x+1/2, y+1/2, z'
'-x+1/2, y+1/2, -z+1/2'
'-x, -y, -z'
'x, -y, z-1/2'
'-x+1/2, -y+1/2, -z'
'x+1/2, -y+1/2, z-1/2'

loop_
_atom_site_label
_atom_site_type_symbol
_atom_site_fract_x
_atom_site_fract_y
_atom_site_fract_z
_atom_site_U_iso_or_equiv
_atom_site_adp_type
_atom_site_occupancy
_atom_site_calc_flag
_atom_site_refinement_flags
Ca Ca 0.5000 0.11829(6) 0.2500 0.02456(16) Uani 1 d S
Si1 Si 0.71484(4) 0.17879(7) 0.32479(3) 0.02933(17) Uani 1 d .
Si2 Si 0.68585(4) -0.10472(6) 0.36303(3) 0.02857(16) Uani 1 d .
C1 C 0.61101(12) -0.0098(2) 0.22255(11) 0.0245(4) Uani 1 d .
C2 C 0.54609(13) -0.1002(2) 0.18896(12) 0.0282(5) Uani 1 d .
C3 C 0.51220(15) -0.1423(2) 0.11941(13) 0.0340(5) Uani 1 d .
C4 C 0.53954(16) -0.0943(3) 0.07921(13) 0.0377(6) Uani 1 d .
C5 C 0.60159(15) -0.0032(3) 0.10862(13) 0.0356(5) Uani 1 d .
C6 C 0.63641(14) 0.0379(2) 0.17797(12) 0.0313(5) Uani 1 d .
C7 C 0.64577(12) 0.0330(2) 0.29675(11) 0.0248(4) Uani 1 d .
C8 C 0.75249(19) 0.2341(3) 0.41688(15) 0.0432(6) Uani 1 d .
C9 C 0.80705(17) 0.1526(3) 0.32252(18) 0.0443(7) Uani 1 d .
C10 C 0.66595(18) 0.3331(3) 0.26990(16) 0.0412(6) Uani 1 d .
C11 C 0.63571(17) -0.2735(3) 0.33208(15) 0.0382(6) Uani 1 d .
C12 C 0.79219(17) -0.1476(3) 0.39550(17) 0.0453(7) Uani 1 d .
C13 C 0.68808(17) -0.0653(3) 0.44597(13) 0.0373(6) Uani 1 d .
O O 0.53042(10) 0.27623(16) 0.34108(8) 0.0335(4) Uani 1 d .
C14 C 0.54482(16) 0.2289(3) 0.40780(13) 0.0364(6) Uani 1 d .
C15 C 0.51710(18) 0.3403(3) 0.43447(16) 0.0435(6) Uani 1 d .
C16 C 0.5326(3) 0.4651(3) 0.4057(2) 0.0626(10) Uani 1 d .
C17 C 0.5428(3) 0.4210(3) 0.3484(2) 0.0525(8) Uani 1 d .
H2 H 0.5262(13) -0.138(2) 0.2160(12) 0.024(6) Uiso 1 d .
H3 H 0.4709(16) -0.202(3) 0.1008(14) 0.039(7) Uiso 1 d .
H4 H 0.5163(17) -0.116(3) 0.0312(15) 0.050(8) Uiso 1 d .
H5 H 0.6239(16) 0.030(3) 0.0846(14) 0.047(8) Uiso 1 d .
H6 H 0.6794(15) 0.098(3) 0.1959(13) 0.036(7) Uiso 1 d .
H81 H 0.7087(19) 0.250(3) 0.4235(16) 0.063(10) Uiso 1 d .
H82 H 0.7882(19) 0.174(4) 0.4499(17) 0.057(9) Uiso 1 d .
H83 H 0.783(2) 0.313(4) 0.4264(17) 0.070(10) Uiso 1 d .
H91 H 0.806(2) 0.077(4) 0.2984(19) 0.076(11) Uiso 1 d .
H92 H 0.847(2) 0.133(4) 0.366(2) 0.095(14) Uiso 1 d .
H93 H 0.820(3) 0.227(5) 0.309(2) 0.122(17) Uiso 1 d .
H101 H 0.703(2) 0.402(4) 0.2854(19) 0.082(12) Uiso 1 d .
H102 H 0.623(2) 0.364(4) 0.2772(17) 0.072(11) Uiso 1 d .
H103 H 0.6402(18) 0.316(3) 0.2207(17) 0.060(9) Uiso 1 d .
H111 H 0.6356(17) -0.303(3) 0.2939(16) 0.047(8) Uiso 1 d .
H112 H 0.6660(17) -0.329(3) 0.3708(15) 0.047(8) Uiso 1 d .
H113 H 0.5830(18) -0.278(3) 0.3234(14) 0.047(8) Uiso 1 d .
H121 H 0.8258(19) -0.069(4) 0.4173(16) 0.063(10) Uiso 1 d .
H122 H 0.7968(19) -0.164(3) 0.3591(18) 0.061(10) Uiso 1 d .
H123 H 0.810(2) -0.226(4) 0.4284(17) 0.072(10) Uiso 1 d .
H131 H 0.6365(18) -0.035(3) 0.4365(14) 0.050(8) Uiso 1 d .
H132 H 0.729(2) -0.006(4) 0.4744(16) 0.066(10) Uiso 1 d .
H133 H 0.6998(19) -0.140(4) 0.4739(17) 0.064(10) Uiso 1 d .
H141 H 0.5178(15) 0.148(3) 0.4004(13) 0.035(7) Uiso 1 d .
H142 H 0.5979(18) 0.212(3) 0.4363(15) 0.050(8) Uiso 1 d .
H151 H 0.460(2) 0.334(3) 0.4117(17) 0.065(10) Uiso 1 d .
H152 H 0.5418(17) 0.340(3) 0.4818(16) 0.051(8) Uiso 1 d .
H161 H -0.005(3) 0.021(5) 0.105(2) 0.107(18) Uiso 1 d .
H162 H 0.572(2) 0.510(5) 0.435(2) 0.080(13) Uiso 1 d .
H171 H 0.505(2) 0.457(4) 0.3084(19) 0.071(12) Uiso 1 d .
H172 H 0.589(2) 0.443(4) 0.358(2) 0.086(13) Uiso 1 d .

loop_
_atom_site_aniso_label
_atom_site_aniso_U_11
_atom_site_aniso_U_22
_atom_site_aniso_U_33
_atom_site_aniso_U_23
_atom_site_aniso_U_13
_atom_site_aniso_U_12
Ca 0.0247(3) 0.0210(3) 0.0265(3) 0.000 0.0127(3) 0.000
Si1 0.0296(3) 0.0298(3) 0.0291(3) -0.0057(3) 0.0160(3) -0.0078(3)
Si2 0.0287(3) 0.0283(3) 0.0285(3) 0.0036(3) 0.0152(3) 0.0036(3)
C1 0.0239(10) 0.0213(10) 0.0267(11) 0.0015(8) 0.0126(9) 0.0042(8)
C2 0.0280(11) 0.0243(11) 0.0295(11) -0.0008(9) 0.0135(10) 0.0010(9)
C3 0.0311(12) 0.0272(12) 0.0332(12) -0.0059(10) 0.0103(10) 0.0014(10)
C4 0.0445(14) 0.0357(13) 0.0256(12) -0.0014(10) 0.0139(11) 0.0126(11)
C5 0.0435(14) 0.0359(13) 0.0309(12) 0.0051(10) 0.0223(11) 0.0077(11)
C6 0.0312(12) 0.0316(12) 0.0324(12) 0.0008(10) 0.0180(10) 0.0008(10)
C7 0.0258(10) 0.0235(11) 0.0235(10) -0.0002(9) 0.0120(9) -0.0028(9)
C8 0.0439(16) 0.0475(17) 0.0357(14) -0.0139(13) 0.0197(13) -0.0147(14)
C9 0.0372(15) 0.0490(17) 0.0525(17) -0.0140(15) 0.0278(14) -0.0146(13)
C10 0.0481(16) 0.0299(13) 0.0477(16) -0.0003(12) 0.0271(14) -0.0083(12)
C11 0.0463(16) 0.0263(12) 0.0414(15) 0.0065(11) 0.0231(13) 0.0060(11)
C12 0.0373(15) 0.0519(18) 0.0481(17) 0.0123(15) 0.0238(13) 0.0125(13)
C13 0.0410(15) 0.0405(14) 0.0295(12) 0.0046(11) 0.0182(12) 0.0024(12)
O 0.0411(9) 0.0247(8) 0.0369(9) -0.0072(7) 0.0223(8) -0.0071(7)
C14 0.0380(14) 0.0314(13) 0.0359(13) -0.0015(10) 0.0171(12) -0.0067(11)
C15 0.0464(16) 0.0476(16) 0.0387(15) -0.0032(13) 0.0243(13) 0.0022(13)
C16 0.110(3) 0.0283(16) 0.060(2) -0.0070(15) 0.053(2) 0.0026(19)
C17 0.084(2) 0.0274(14) 0.057(2) -0.0100(13) 0.045(2) -0.0182(15)

loop_
_atom_type_symbol
_atom_type_description
_atom_type_scat_dispersion_real
_atom_type_scat_dispersion_imag
_atom_type_scat_source
C C 0.0033 0.0016 'International Tables Vol C Tables 4.2.6.8 and 6.1.1.4'
H H 0.0000 0.0000 'International Tables Vol C Tables 4.2.6.8 and 6.1.1.4'
Si Si 0.0817 0.0704 'International Tables Vol C Tables 4.2.6.8 and 6.1.1.4'
Ca Ca 0.2262 0.3064 'International Tables Vol C Tables 4.2.6.8 and 6.1.1.4'
O O 0.0106 0.0060 'International Tables Vol C Tables 4.2.6.8 and 6.1.1.4'

loop_
_geom_angle_atom_site_label_1
_geom_angle_atom_site_label_2
_geom_angle_atom_site_label_3
_geom_angle
_geom_angle_site_symmetry_1
_geom_angle_site_symmetry_3
O Ca O 97.92(8) 2_655 .
O Ca C7 98.51(6) 2_655 2_655
O Ca C7 105.69(6) . 2_655
O Ca C7 105.69(6) 2_655 .
O Ca C7 98.51(6) . .
C7 Ca C7 142.84(9) 2_655 .
O Ca C1 126.80(6) 2_655 2_655
O Ca C1 88.65(6) . 2_655
C7 Ca C1 30.66(6) 2_655 2_655
C7 Ca C1 125.52(6) . 2_655
O Ca C1 88.65(6) 2_655 .
O Ca C1 126.80(6) . .
C7 Ca C1 125.52(6) 2_655 .
C7 Ca C1 30.66(6) . .
C1 Ca C1 128.02(9) 2_655 .
O Ca C2 151.48(6) 2_655 2_655
O Ca C2 94.65(6) . 2_655
C7 Ca C2 53.30(6) 2_655 2_655
C7 Ca C2 97.58(6) . 2_655
C1 Ca C2 27.97(6) 2_655 2_655
C1 Ca C2 104.05(7) . 2_655
O Ca C2 94.65(6) 2_655 .
O Ca C2 151.47(6) . .
C7 Ca C2 97.58(7) 2_655 .
C7 Ca C2 53.30(6) . .
C1 Ca C2 104.05(7) 2_655 .
C1 Ca C2 27.97(6) . .
C2 Ca C2 86.10(9) 2_655 .
C7 Si1 C8 112.90(12) . .
C7 Si1 C10 112.26(12) . .
C8 Si1 C10 104.43(15) . .
C7 Si1 C9 116.23(12) . .
C8 Si1 C9 104.52(14) . .
C10 Si1 C9 105.44(15) . .
C7 Si2 C11 116.16(11) . .
C7 Si2 C13 114.47(11) . .
C11 Si2 C13 106.04(13) . .
C7 Si2 C12 112.84(12) . .
C11 Si2 C12 102.07(14) . .
C13 Si2 C12 103.82(14) . .
C2 C1 C6 113.82(19) . .
C2 C1 C7 121.58(19) . .
C6 C1 C7 124.56(19) . .
C2 C1 Ca 78.64(12) . .
C6 C1 Ca 127.39(15) . .
C7 C1 Ca 65.56(11) . .
C3 C2 C1 122.9(2) . .
C3 C2 Ca 130.83(15) . .
C1 C2 Ca 73.40(12) . .
C4 C3 C2 120.7(2) . .
C3 C4 C5 119.0(2) . .
C4 C5 C6 120.7(2) . .
C5 C6 C1 122.8(2) . .
C1 C7 Si2 115.69(15) . .
C1 C7 Si1 114.75(15) . .
Si2 C7 Si1 112.07(11) . .
C1 C7 Ca 83.78(12) . .
Si2 C7 Ca 117.56(10) . .
Si1 C7 Ca 110.23(10) . .
C14 O C17 106.0(2) . .
C14 O Ca 119.74(14) . .
C17 O Ca 134.17(16) . .
O C14 C15 105.4(2) . .
C14 C15 C16 103.2(2) . .
C17 C16 C15 106.8(3) . .
O C17 C16 107.3(2) . .

loop_
_geom_bond_atom_site_label_1
_geom_bond_atom_site_label_2
_geom_bond_distance
_geom_bond_site_symmetry_2
Ca O 2.3815(16) 2_655
Ca O 2.3815(16) .
Ca C7 2.649(2) 2_655
Ca C7 2.649(2) .
Ca C1 2.893(2) 2_655
Ca C1 2.893(2) .
Ca C2 2.959(2) 2_655
Ca C2 2.960(2) .
Si1 C7 1.858(2) .
Si1 C8 1.866(3) .
Si1 C10 1.876(3) .
Si1 C9 1.887(3) .
Si2 C7 1.855(2) .
Si2 C11 1.879(3) .
Si2 C13 1.881(3) .
Si2 C12 1.888(3) .
C1 C2 1.416(3) .
C1 C6 1.424(3) .
C1 C7 1.484(3) .
C2 C3 1.394(3) .
C3 C4 1.367(4) .
C4 C5 1.382(4) .
C5 C6 1.385(3) .
O C14 1.445(3) .
O C17 1.448(3) .
C14 C15 1.496(4) .
C15 C16 1.501(5) .
C16 C17 1.474(5) .

loop_
_geom_torsion_atom_site_label_1
_geom_torsion_atom_site_label_2
_geom_torsion_atom_site_label_3
_geom_torsion_atom_site_label_4
_geom_torsion
_geom_torsion_site_symmetry_1
O Ca C1 C2 -102.54(13) 2_655
O Ca C1 C2 158.57(12) .
C7 Ca C1 C2 -3.04(15) 2_655
C7 Ca C1 C2 132.69(19) .
C1 Ca C1 C2 35.38(11) 2_655
C2 Ca C1 C2 51.63(16) 2_655
O Ca C1 C6 8.87(19) 2_655
O Ca C1 C6 -90.02(19) .
C7 Ca C1 C6 108.37(19) 2_655
C7 Ca C1 C6 -115.9(2) .
C1 Ca C1 C6 146.8(2) 2_655
C2 Ca C1 C6 163.03(18) 2_655
C2 Ca C1 C6 111.4(2) .
O Ca C1 C7 124.77(12) 2_655
O Ca C1 C7 25.89(14) .
C7 Ca C1 C7 -135.73(13) 2_655
C1 Ca C1 C7 -97.31(12) 2_655
C2 Ca C1 C7 -81.06(12) 2_655
C2 Ca C1 C7 -132.69(19) .
C6 C1 C2 C3 2.3(3) .
C7 C1 C2 C3 -179.9(2) .
Ca C1 C2 C3 128.3(2) .
C6 C1 C2 Ca -126.04(18) .
C7 C1 C2 Ca 51.77(17) .
O Ca C2 C3 -41.2(2) 2_655
O Ca C2 C3 -157.26(19) .
C7 Ca C2 C3 58.0(2) 2_655
C7 Ca C2 C3 -147.4(3) .
C1 Ca C2 C3 88.6(2) 2_655
C1 Ca C2 C3 -119.5(3) .
C2 Ca C2 C3 110.2(2) 2_655
O Ca C2 C1 78.26(13) 2_655
O Ca C2 C1 -37.8(2) .
C7 Ca C2 C1 177.50(12) 2_655
C7 Ca C2 C1 -27.87(12) .
C1 Ca C2 C1 -151.96(10) 2_655
C2 Ca C2 C1 -130.33(14) 2_655
C1 C2 C3 C4 -1.8(4) .
Ca C2 C3 C4 94.5(3) .
C2 C3 C4 C5 0.1(4) .
C3 C4 C5 C6 0.8(4) .
C4 C5 C6 C1 -0.2(4) .
C2 C1 C6 C5 -1.3(3) .
C7 C1 C6 C5 -179.0(2) .
Ca C1 C6 C5 -95.1(3) .
C2 C1 C7 Si2 59.9(2) .
C6 C1 C7 Si2 -122.6(2) .
Ca C1 C7 Si2 117.65(14) .
C2 C1 C7 Si1 -167.21(16) .
C6 C1 C7 Si1 10.4(3) .
Ca C1 C7 Si1 -109.44(14) .
C2 C1 C7 Ca -57.77(19) .
C6 C1 C7 Ca 119.8(2) .
C11 Si2 C7 C1 -30.5(2) .
C13 Si2 C7 C1 -154.69(17) .
C12 Si2 C7 C1 86.86(19) .
C11 Si2 C7 Si1 -164.65(13) .
C13 Si2 C7 Si1 71.17(15) .
C12 Si2 C7 Si1 -47.28(17) .
C11 Si2 C7 Ca 66.12(15) .
C13 Si2 C7 Ca -58.06(15) .
C12 Si2 C7 Ca -176.51(13) .
C8 Si1 C7 C1 176.90(17) .
C10 Si1 C7 C1 59.17(19) .
C9 Si1 C7 C1 -62.3(2) .
C8 Si1 C7 Si2 -48.51(17) .
C10 Si1 C7 Si2 -166.24(13) .
C9 Si1 C7 Si2 72.26(17) .
C8 Si1 C7 Ca 84.45(14) .
C10 Si1 C7 Ca -33.28(14) .
C9 Si1 C7 Ca -154.78(13) .
O Ca C7 C1 -58.54(13) 2_655
O Ca C7 C1 -159.30(12) .
C7 Ca C7 C1 70.15(11) 2_655
C1 Ca C7 C1 106.26(14) 2_655
C2 Ca C7 C1 104.82(12) 2_655
C2 Ca C7 C1 25.46(11) .
O Ca C7 Si2 -174.33(10) 2_655
O Ca C7 Si2 84.91(11) .
C7 Ca C7 Si2 -45.64(9) 2_655
C1 Ca C7 Si2 -9.53(14) 2_655
C1 Ca C7 Si2 -115.79(17) .
C2 Ca C7 Si2 -10.97(11) 2_655
C2 Ca C7 Si2 -90.32(12) .
O Ca C7 Si1 55.58(10) 2_655
O Ca C7 Si1 -45.18(10) .
C7 Ca C7 Si1 -175.73(10) 2_655
C1 Ca C7 Si1 -139.63(9) 2_655
C1 Ca C7 Si1 114.12(16) .
C2 Ca C7 Si1 -141.07(9) 2_655
C2 Ca C7 Si1 139.58(13) .
O Ca O C14 173.06(18) 2_655
C7 Ca O C14 71.86(17) 2_655
C7 Ca O C14 -79.67(16) .
C1 Ca O C14 46.07(16) 2_655
C1 Ca O C14 -92.67(17) .
C2 Ca O C14 18.73(17) 2_655
C2 Ca O C14 -71.7(2) .
O Ca O C17 -10.6(3) 2_655
C7 Ca O C17 -111.8(3) 2_655
C7 Ca O C17 96.6(3) .
C1 Ca O C17 -137.6(3) 2_655
C1 Ca O C17 83.6(3) .
C2 Ca O C17 -165.0(3) 2_655
C2 Ca O C17 104.7(3) .
C17 O C14 C15 33.7(3) .
Ca O C14 C15 -149.04(17) .
O C14 C15 C16 -31.3(3) .
C14 C15 C16 C17 17.5(4) .
C14 O C17 C16 -22.4(4) .
Ca O C17 C16 160.9(3) .
C15 C16 C17 O 2.5(5) .
